data_4063801
loop_
_publ_author_name
'Voss, Tanja'
'Sortais, Jean-Baptiste'
'Fr\"ohlich, Roland'
'Kehr, Gerald'
'Erker, Gerhard'

_publ_section_title
;
 Alkene Addition of Frustrated P/B and N/B Lewis Pairs at the
 [3]Ferrocenophane Framework
;
_journal_issue 3
_journal_name_full Organometallics
_journal_page_first 584
_journal_paper_doi 10.1021/om100949k
_journal_volume 30
_journal_year 2011
_chemical_formula_sum 'C35 H39 Fe O P'
_chemical_formula_weight 562.48
_chemical_name_systematic
; 
 ? 
;
_space_group_IT_number 2
_symmetry_cell_setting triclinic
_symmetry_space_group_name_Hall '-P 1'
_symmetry_space_group_name_H-M 'P -1'
_atom_sites_solution_hydrogens geom
_atom_sites_solution_primary direct
_atom_sites_solution_secondary difmap
_audit_creation_method SHELXL-97
_cell_angle_alpha 86.386(2)
_cell_angle_beta 75.787(2)
_cell_angle_gamma 80.391(3)
_cell_formula_units_Z 2
_cell_length_a 9.9695(5)
_cell_length_b 11.1347(5)
_cell_length_c 13.5680(6)
_cell_measurement_reflns_used 6743
_cell_measurement_temperature 223(2)
_cell_measurement_theta_max 27.88
_cell_measurement_theta_min 0.41
_cell_volume 1439.18(12)
_computing_cell_refinement 'APEX2 (BrukerAXS, 2006)'
_computing_data_collection 'APEX2 (BrukerAXS, 2006)'
_computing_data_reduction 'APEX2 (BrukerAXS, 2006)'
_computing_molecular_graphics 'XP (BrukerAXS, 2000)'
_computing_publication_material 'SHELXL-97 (Sheldrick, 1997)'
_computing_structure_refinement 'SHELXL-97 (Sheldrick, 1997)'
_computing_structure_solution 'SHELXS-97 (Sheldrick, 1990)'
_diffrn_ambient_temperature 223(2)
_diffrn_measured_fraction_theta_full 0.979
_diffrn_measured_fraction_theta_max 0.979
_diffrn_measurement_device_type 'Nonius KappaCCD APEXII'
_diffrn_measurement_method '\w and \f scans'
_diffrn_radiation_monochromator 'Montel mirror'
_diffrn_radiation_source 'rotating anode Nonius FR591'
_diffrn_radiation_type MoK\a
_diffrn_radiation_wavelength 0.71073
_diffrn_reflns_av_R_equivalents 0.0496
_diffrn_reflns_av_sigmaI/netI 0.0546
_diffrn_reflns_limit_h_max 13
_diffrn_reflns_limit_h_min -13
_diffrn_reflns_limit_k_max 14
_diffrn_reflns_limit_k_min -14
_diffrn_reflns_limit_l_max 18
_diffrn_reflns_limit_l_min -17
_diffrn_reflns_number 23735
_diffrn_reflns_theta_full 28.40
_diffrn_reflns_theta_max 28.40
_diffrn_reflns_theta_min 3.04
_exptl_absorpt_coefficient_mu 0.606
_exptl_absorpt_correction_T_max 0.9146
_exptl_absorpt_correction_T_min 0.8159
_exptl_absorpt_correction_type multi-scan
_exptl_absorpt_process_details 'SADABS (BrukerAXS, 2002)'
_exptl_crystal_colour red
_exptl_crystal_density_diffrn 1.298
_exptl_crystal_density_method 'not measured'
_exptl_crystal_description column
_exptl_crystal_F_000 596
_exptl_crystal_size_max 0.35
_exptl_crystal_size_mid 0.15
_exptl_crystal_size_min 0.15
_refine_diff_density_max 0.464
_refine_diff_density_min -0.495
_refine_diff_density_rms 0.060
_refine_ls_extinction_method none
_refine_ls_goodness_of_fit_ref 1.032
_refine_ls_hydrogen_treatment constr
_refine_ls_matrix_type full
_refine_ls_number_parameters 350
_refine_ls_number_reflns 7082
_refine_ls_number_restraints 0
_refine_ls_restrained_S_all 1.032
_refine_ls_R_factor_all 0.0662
_refine_ls_R_factor_gt 0.0437
_refine_ls_shift/su_max 0.001
_refine_ls_shift/su_mean 0.000
_refine_ls_structure_factor_coef Fsqd
_refine_ls_weighting_details 'calc w=1/[\s^2^(Fo^2^)+(0.0501P)^2^+0.4948P] where P=(Fo^2^+2Fc^2^)/3'
_refine_ls_weighting_scheme calc
_refine_ls_wR_factor_gt 0.1026
_refine_ls_wR_factor_ref 0.1131
_reflns_number_gt 5268
_reflns_number_total 7082
_reflns_threshold_expression >2sigma(I)
_cod_data_source_file om100949k_si_009.cif
_cod_data_source_block erk5107
_cod_original_sg_symbol_H-M P-1
_cod_database_code 4063801

loop_
_symmetry_equiv_pos_as_xyz
'x, y, z'
'-x, -y, -z'

loop_
_atom_site_label
_atom_site_type_symbol
_atom_site_fract_x
_atom_site_fract_y
_atom_site_fract_z
_atom_site_U_iso_or_equiv
_atom_site_adp_type
_atom_site_occupancy
_atom_site_symmetry_multiplicity
_atom_site_calc_flag
_atom_site_refinement_flags
Fe Fe 0.85736(3) -0.20677(2) 0.34786(2) 0.02888(10) Uani 1 1 d .
P1 P 0.85494(5) 0.16312(5) 0.17010(4) 0.02580(12) Uani 1 1 d .
O1 O 1.44900(18) -0.0710(2) 0.27555(17) 0.0656(6) Uani 1 1 d .
C1 C 0.8710(2) -0.28271(19) 0.21378(18) 0.0373(5) Uani 1 1 d .
C2 C 0.7583(3) -0.3200(2) 0.2901(2) 0.0450(6) Uani 1 1 d .
H2 H 0.6635 -0.3062 0.2876 0.054 Uiso 1 1 calc R
C3 C 0.8121(3) -0.3806(2) 0.3694(2) 0.0508(6) Uani 1 1 d .
H3 H 0.7598 -0.4134 0.4293 0.061 Uiso 1 1 calc R
C4 C 0.9586(3) -0.3834(2) 0.3435(2) 0.0498(6) Uani 1 1 d .
H4 H 1.0210 -0.4186 0.3830 0.060 Uiso 1 1 calc R
C5 C 0.9951(2) -0.3238(2) 0.24735(19) 0.0415(5) Uani 1 1 d .
H5 H 1.0862 -0.3133 0.2119 0.050 Uiso 1 1 calc R
C6 C 0.8620(2) -0.2115(2) 0.11630(17) 0.0374(5) Uani 1 1 d .
H6 H 0.9357 -0.2553 0.0620 0.045 Uiso 1 1 calc R
C7 C 0.7244(3) -0.2144(2) 0.0881(2) 0.0507(6) Uani 1 1 d .
H7A H 0.7065 -0.2978 0.0919 0.076 Uiso 1 1 calc R
H7B H 0.7298 -0.1821 0.0193 0.076 Uiso 1 1 calc R
H7C H 0.6490 -0.1652 0.1349 0.076 Uiso 1 1 calc R
C8 C 0.8973(2) -0.08118(19) 0.11465(15) 0.0317(5) Uani 1 1 d .
H8A H 0.8922 -0.0431 0.0483 0.038 Uiso 1 1 calc R
H8B H 0.9945 -0.0879 0.1200 0.038 Uiso 1 1 calc R
C9 C 0.8042(2) 0.00567(17) 0.19807(14) 0.0252(4) Uani 1 1 d .
H9 H 0.7048 0.0096 0.1965 0.030 Uiso 1 1 calc R
C10 C 0.82106(19) -0.03176(17) 0.30393(14) 0.0238(4) Uani 1 1 d .
C11 C 0.7094(2) -0.05730(18) 0.38649(15) 0.0298(4) Uani 1 1 d .
H11 H 0.6146 -0.0483 0.3845 0.036 Uiso 1 1 calc R
C12 C 0.7634(2) -0.09831(19) 0.47174(15) 0.0345(5) Uani 1 1 d .
H12 H 0.7110 -0.1213 0.5356 0.041 Uiso 1 1 calc R
C13 C 0.9093(2) -0.09886(18) 0.44446(15) 0.0307(4) Uani 1 1 d .
H13 H 0.9712 -0.1235 0.4868 0.037 Uiso 1 1 calc R
C14 C 0.9472(2) -0.05530(17) 0.34106(14) 0.0257(4) Uani 1 1 d .
C15 C 1.0883(2) -0.04534(18) 0.28516(15) 0.0286(4) Uani 1 1 d .
H15 H 1.0995 -0.0179 0.2171 0.034 Uiso 1 1 calc R
C16 C 1.2045(2) -0.0708(2) 0.31953(17) 0.0347(5) Uani 1 1 d .
H16 H 1.1998 -0.1013 0.3863 0.042 Uiso 1 1 calc R
C17 C 1.3371(2) -0.0516(2) 0.25450(19) 0.0442(6) Uani 1 1 d .
H17 H 1.3360 -0.0208 0.1886 0.053 Uiso 1 1 calc R
C21 C 0.7619(2) 0.25628(18) 0.08086(14) 0.0279(4) Uani 1 1 d .
C22 C 0.8018(2) 0.37336(18) 0.06025(14) 0.0297(4) Uani 1 1 d .
C23 C 0.7539(2) 0.44944(19) -0.01328(15) 0.0344(5) Uani 1 1 d .
H23 H 0.7806 0.5271 -0.0253 0.041 Uiso 1 1 calc R
C24 C 0.6687(2) 0.4154(2) -0.06941(15) 0.0360(5) Uani 1 1 d .
C25 C 0.6301(2) 0.3023(2) -0.04892(16) 0.0364(5) Uani 1 1 d .
H25 H 0.5718 0.2777 -0.0862 0.044 Uiso 1 1 calc R
C26 C 0.6729(2) 0.2216(2) 0.02475(15) 0.0335(5) Uani 1 1 d .
C27 C 0.8953(3) 0.4209(2) 0.11491(16) 0.0375(5) Uani 1 1 d .
H27A H 0.9178 0.4985 0.0844 0.056 Uiso 1 1 calc R
H27B H 0.9810 0.3632 0.1097 0.056 Uiso 1 1 calc R
H27C H 0.8476 0.4319 0.1860 0.056 Uiso 1 1 calc R
C28 C 0.6208(3) 0.5003(2) -0.14987(17) 0.0501(7) Uani 1 1 d .
H28A H 0.6998 0.5071 -0.2071 0.075 Uiso 1 1 calc R
H28B H 0.5826 0.5801 -0.1215 0.075 Uiso 1 1 calc R
H28C H 0.5492 0.4681 -0.1726 0.075 Uiso 1 1 calc R
C29 C 0.6160(3) 0.1033(2) 0.0394(2) 0.0491(6) Uani 1 1 d .
H29A H 0.5532 0.1027 -0.0050 0.074 Uiso 1 1 calc R
H29B H 0.5652 0.0946 0.1096 0.074 Uiso 1 1 calc R
H29C H 0.6928 0.0362 0.0230 0.074 Uiso 1 1 calc R
C31 C 0.7807(2) 0.23660(17) 0.29495(14) 0.0279(4) Uani 1 1 d .
C32 C 0.8761(2) 0.26851(18) 0.34654(15) 0.0309(5) Uani 1 1 d .
C33 C 0.8257(3) 0.31356(19) 0.44454(16) 0.0388(5) Uani 1 1 d .
H33 H 0.8901 0.3334 0.4788 0.047 Uiso 1 1 calc R
C34 C 0.6860(3) 0.3302(2) 0.49320(17) 0.0434(6) Uani 1 1 d .
C35 C 0.5929(3) 0.3010(2) 0.44061(17) 0.0423(6) Uani 1 1 d .
H35 H 0.4967 0.3125 0.4722 0.051 Uiso 1 1 calc R
C36 C 0.6368(2) 0.25546(18) 0.34311(15) 0.0325(5) Uani 1 1 d .
C37 C 1.0315(2) 0.2626(2) 0.30202(18) 0.0397(5) Uani 1 1 d .
H37A H 1.0527 0.3442 0.2843 0.060 Uiso 1 1 calc R
H37B H 1.0593 0.2137 0.2415 0.060 Uiso 1 1 calc R
H37C H 1.0823 0.2259 0.3516 0.060 Uiso 1 1 calc R
C38 C 0.6350(4) 0.3796(3) 0.5989(2) 0.0639(8) Uani 1 1 d .
H38A H 0.7059 0.4205 0.6142 0.096 Uiso 1 1 calc R
H38B H 0.6171 0.3130 0.6476 0.096 Uiso 1 1 calc R
H38C H 0.5493 0.4370 0.6032 0.096 Uiso 1 1 calc R
C39 C 0.5257(2) 0.2285(2) 0.29383(18) 0.0407(5) Uani 1 1 d .
H39A H 0.5282 0.1410 0.2934 0.061 Uiso 1 1 calc R
H39B H 0.5428 0.2607 0.2245 0.061 Uiso 1 1 calc R
H39C H 0.4344 0.2663 0.3318 0.061 Uiso 1 1 calc R

loop_
_atom_site_aniso_label
_atom_site_aniso_U_11
_atom_site_aniso_U_22
_atom_site_aniso_U_33
_atom_site_aniso_U_23
_atom_site_aniso_U_13
_atom_site_aniso_U_12
Fe 0.03064(17) 0.01925(16) 0.03406(17) 0.00055(11) -0.00323(12) -0.00346(11)
P1 0.0291(3) 0.0248(3) 0.0249(2) 0.0030(2) -0.0078(2) -0.0075(2)
O1 0.0297(9) 0.0854(15) 0.0848(14) -0.0069(12) -0.0164(9) -0.0116(9)
C1 0.0403(12) 0.0232(11) 0.0480(13) -0.0113(9) -0.0070(10) -0.0049(9)
C2 0.0458(14) 0.0300(12) 0.0611(15) -0.0065(11) -0.0080(12) -0.0164(10)
C3 0.0643(17) 0.0236(12) 0.0621(16) 0.0041(11) -0.0078(13) -0.0127(11)
C4 0.0633(17) 0.0234(12) 0.0608(16) -0.0037(11) -0.0186(13) 0.0053(11)
C5 0.0375(12) 0.0296(12) 0.0539(14) -0.0142(10) -0.0064(10) 0.0030(10)
C6 0.0383(12) 0.0334(12) 0.0409(12) -0.0127(10) -0.0082(10) -0.0045(10)
C7 0.0554(16) 0.0366(13) 0.0694(17) -0.0132(12) -0.0279(14) -0.0098(12)
C8 0.0350(11) 0.0349(12) 0.0265(10) -0.0041(8) -0.0058(8) -0.0104(9)
C9 0.0246(9) 0.0249(10) 0.0275(9) 0.0012(8) -0.0074(8) -0.0068(8)
C10 0.0252(9) 0.0186(9) 0.0263(9) -0.0007(7) -0.0039(7) -0.0032(7)
C11 0.0273(10) 0.0241(10) 0.0336(10) -0.0002(8) -0.0008(8) -0.0017(8)
C12 0.0438(12) 0.0284(11) 0.0259(10) 0.0025(8) 0.0000(9) -0.0047(9)
C13 0.0377(11) 0.0255(10) 0.0279(10) 0.0023(8) -0.0091(8) -0.0016(9)
C14 0.0287(10) 0.0201(10) 0.0279(9) -0.0015(7) -0.0061(8) -0.0032(8)
C15 0.0309(10) 0.0253(10) 0.0309(10) -0.0025(8) -0.0079(8) -0.0062(8)
C16 0.0324(11) 0.0335(12) 0.0386(11) -0.0031(9) -0.0087(9) -0.0050(9)
C17 0.0346(13) 0.0500(15) 0.0495(14) -0.0090(11) -0.0080(10) -0.0110(11)
C21 0.0312(10) 0.0283(11) 0.0234(9) 0.0018(8) -0.0062(8) -0.0037(8)
C22 0.0351(11) 0.0276(11) 0.0232(9) -0.0016(8) -0.0022(8) -0.0031(9)
C23 0.0435(12) 0.0262(11) 0.0278(10) 0.0013(8) -0.0018(9) 0.0000(9)
C24 0.0395(12) 0.0372(13) 0.0243(10) 0.0002(9) -0.0040(9) 0.0087(10)
C25 0.0374(12) 0.0418(13) 0.0306(10) -0.0013(9) -0.0122(9) -0.0015(10)
C26 0.0356(11) 0.0365(12) 0.0297(10) 0.0008(9) -0.0109(9) -0.0053(9)
C27 0.0544(14) 0.0266(11) 0.0342(11) 0.0047(9) -0.0117(10) -0.0143(10)
C28 0.0627(17) 0.0489(15) 0.0315(11) 0.0059(10) -0.0124(11) 0.0107(12)
C29 0.0629(17) 0.0485(15) 0.0513(14) 0.0106(12) -0.0359(13) -0.0238(13)
C31 0.0375(11) 0.0204(10) 0.0265(9) 0.0041(8) -0.0094(8) -0.0056(8)
C32 0.0449(12) 0.0197(10) 0.0303(10) 0.0042(8) -0.0144(9) -0.0045(9)
C33 0.0605(15) 0.0254(11) 0.0343(11) 0.0008(9) -0.0195(11) -0.0057(10)
C34 0.0667(17) 0.0285(12) 0.0309(11) 0.0007(9) -0.0089(11) -0.0005(11)
C35 0.0482(14) 0.0325(12) 0.0378(12) 0.0007(10) 0.0002(10) 0.0007(10)
C36 0.0395(12) 0.0245(11) 0.0316(10) 0.0064(8) -0.0079(9) -0.0038(9)
C37 0.0436(13) 0.0371(13) 0.0450(13) -0.0004(10) -0.0204(11) -0.0100(10)
C38 0.090(2) 0.0576(18) 0.0383(14) -0.0125(12) -0.0062(14) -0.0037(16)
C39 0.0350(12) 0.0402(13) 0.0444(13) 0.0035(10) -0.0070(10) -0.0039(10)

loop_
_atom_type_symbol
_atom_type_description
_atom_type_scat_dispersion_real
_atom_type_scat_dispersion_imag
_atom_type_scat_source
C C 0.0033 0.0016 'International Tables Vol C Tables 4.2.6.8 and 6.1.1.4'
H H 0.0000 0.0000 'International Tables Vol C Tables 4.2.6.8 and 6.1.1.4'
O O 0.0106 0.0060 'International Tables Vol C Tables 4.2.6.8 and 6.1.1.4'
P P 0.1023 0.0942 'International Tables Vol C Tables 4.2.6.8 and 6.1.1.4'
Fe Fe 0.3463 0.8444 'International Tables Vol C Tables 4.2.6.8 and 6.1.1.4'

loop_
_geom_angle_atom_site_label_1
_geom_angle_atom_site_label_2
_geom_angle_atom_site_label_3
_geom_angle
C10 Fe C1 98.06(8)
C10 Fe C14 42.06(8)
C1 Fe C14 116.37(9)
C10 Fe C2 114.97(9)
C1 Fe C2 41.33(10)
C14 Fe C2 152.33(9)
C10 Fe C11 41.33(7)
C1 Fe C11 116.92(9)
C14 Fe C11 69.13(8)
C2 Fe C11 103.82(10)
C10 Fe C5 117.70(9)
C1 Fe C5 40.88(9)
C14 Fe C5 105.74(9)
C2 Fe C5 68.36(10)
C11 Fe C5 154.00(9)
C10 Fe C13 70.09(8)
C1 Fe C13 156.15(9)
C14 Fe C13 41.35(8)
C2 Fe C13 162.45(9)
C11 Fe C13 68.21(8)
C5 Fe C13 125.61(9)
C10 Fe C3 153.38(10)
C1 Fe C3 69.02(10)
C14 Fe C3 164.55(10)
C2 Fe C3 40.37(10)
C11 Fe C3 122.71(10)
C5 Fe C3 68.19(11)
C13 Fe C3 129.86(10)
C10 Fe C4 157.33(10)
C1 Fe C4 68.83(10)
C14 Fe C4 126.11(10)
C2 Fe C4 67.91(11)
C11 Fe C4 161.15(10)
C5 Fe C4 40.61(10)
C13 Fe C4 114.47(10)
C3 Fe C4 40.26(11)
C10 Fe C12 69.30(8)
C1 Fe C12 155.67(9)
C14 Fe C12 68.66(8)
C2 Fe C12 123.97(10)
C11 Fe C12 40.29(8)
C5 Fe C12 163.45(9)
C13 Fe C12 40.13(9)
C3 Fe C12 112.93(10)
C4 Fe C12 129.42(10)
C31 P1 C21 104.88(9)
C31 P1 C9 101.76(8)
C21 P1 C9 113.39(9)
C5 C1 C2 106.7(2)
C5 C1 C6 125.9(2)
C2 C1 C6 127.4(2)
C5 C1 Fe 70.23(13)
C2 C1 Fe 69.55(13)
C6 C1 Fe 124.49(14)
C3 C2 C1 108.9(2)
C3 C2 Fe 70.65(14)
C1 C2 Fe 69.12(13)
C3 C2 H2 125.6
C1 C2 H2 125.6
Fe C2 H2 126.2
C2 C3 C4 108.0(2)
C2 C3 Fe 68.98(13)
C4 C3 Fe 70.08(14)
C2 C3 H3 126.0
C4 C3 H3 126.0
Fe C3 H3 126.5
C3 C4 C5 108.0(2)
C3 C4 Fe 69.66(13)
C5 C4 Fe 69.12(12)
C3 C4 H4 126.0
C5 C4 H4 126.0
Fe C4 H4 126.8
C1 C5 C4 108.5(2)
C1 C5 Fe 68.89(12)
C4 C5 Fe 70.28(13)
C1 C5 H5 125.8
C4 C5 H5 125.8
Fe C5 H5 126.7
C1 C6 C7 112.0(2)
C1 C6 C8 113.62(17)
C7 C6 C8 112.96(19)
C1 C6 H6 105.8
C7 C6 H6 105.8
C8 C6 H6 105.8
C6 C7 H7A 109.5
C6 C7 H7B 109.5
H7A C7 H7B 109.5
C6 C7 H7C 109.5
H7A C7 H7C 109.5
H7B C7 H7C 109.5
C6 C8 C9 117.02(17)
C6 C8 H8A 108.0
C9 C8 H8A 108.0
C6 C8 H8B 108.0
C9 C8 H8B 108.0
H8A C8 H8B 107.3
C10 C9 C8 113.55(16)
C10 C9 P1 107.16(13)
C8 C9 P1 108.58(13)
C10 C9 H9 109.2
C8 C9 H9 109.2
P1 C9 H9 109.2
C11 C10 C14 106.69(16)
C11 C10 C9 124.15(17)
C14 C10 C9 129.08(16)
C11 C10 Fe 70.49(11)
C14 C10 Fe 69.81(10)
C9 C10 Fe 122.13(13)
C12 C11 C10 109.32(18)
C12 C11 Fe 71.11(12)
C10 C11 Fe 68.18(10)
C12 C11 H11 125.3
C10 C11 H11 125.3
Fe C11 H11 126.9
C13 C12 C11 108.17(18)
C13 C12 Fe 69.03(12)
C11 C12 Fe 68.60(11)
C13 C12 H12 125.9
C11 C12 H12 125.9
Fe C12 H12 128.0
C12 C13 C14 108.35(18)
C12 C13 Fe 70.84(12)
C14 C13 Fe 68.68(11)
C12 C13 H13 125.8
C14 C13 H13 125.8
Fe C13 H13 126.2
C13 C14 C15 124.79(18)
C13 C14 C10 107.43(17)
C15 C14 C10 127.68(17)
C13 C14 Fe 69.97(12)
C15 C14 Fe 124.36(13)
C10 C14 Fe 68.14(11)
C16 C15 C14 127.11(19)
C16 C15 H15 116.4
C14 C15 H15 116.4
C15 C16 C17 120.0(2)
C15 C16 H16 120.0
C17 C16 H16 120.0
O1 C17 C16 126.9(2)
O1 C17 H17 116.6
C16 C17 H17 116.6
C26 C21 C22 117.66(18)
C26 C21 P1 129.26(16)
C22 C21 P1 112.66(15)
C23 C22 C21 120.00(19)
C23 C22 C27 117.23(19)
C21 C22 C27 122.77(18)
C24 C23 C22 122.6(2)
C24 C23 H23 118.7
C22 C23 H23 118.7
C25 C24 C23 117.17(19)
C25 C24 C28 121.9(2)
C23 C24 C28 120.9(2)
C24 C25 C26 123.3(2)
C24 C25 H25 118.4
C26 C25 H25 118.4
C25 C26 C21 119.3(2)
C25 C26 C29 115.88(19)
C21 C26 C29 124.83(19)
C22 C27 H27A 109.5
C22 C27 H27B 109.5
H27A C27 H27B 109.5
C22 C27 H27C 109.5
H27A C27 H27C 109.5
H27B C27 H27C 109.5
C24 C28 H28A 109.5
C24 C28 H28B 109.5
H28A C28 H28B 109.5
C24 C28 H28C 109.5
H28A C28 H28C 109.5
H28B C28 H28C 109.5
C26 C29 H29A 109.5
C26 C29 H29B 109.5
H29A C29 H29B 109.5
C26 C29 H29C 109.5
H29A C29 H29C 109.5
H29B C29 H29C 109.5
C36 C31 C32 118.66(18)
C36 C31 P1 123.92(16)
C32 C31 P1 117.31(15)
C33 C32 C31 119.1(2)
C33 C32 C37 116.0(2)
C31 C32 C37 124.82(18)
C34 C33 C32 122.8(2)
C34 C33 H33 118.6
C32 C33 H33 118.6
C33 C34 C35 117.4(2)
C33 C34 C38 121.4(2)
C35 C34 C38 121.1(2)
C36 C35 C34 122.4(2)
C36 C35 H35 118.8
C34 C35 H35 118.8
C35 C36 C31 119.6(2)
C35 C36 C39 117.3(2)
C31 C36 C39 123.13(19)
C32 C37 H37A 109.5
C32 C37 H37B 109.5
H37A C37 H37B 109.5
C32 C37 H37C 109.5
H37A C37 H37C 109.5
H37B C37 H37C 109.5
C34 C38 H38A 109.5
C34 C38 H38B 109.5
H38A C38 H38B 109.5
C34 C38 H38C 109.5
H38A C38 H38C 109.5
H38B C38 H38C 109.5
C36 C39 H39A 109.5
C36 C39 H39B 109.5
H39A C39 H39B 109.5
C36 C39 H39C 109.5
H39A C39 H39C 109.5
H39B C39 H39C 109.5

loop_
_geom_bond_atom_site_label_1
_geom_bond_atom_site_label_2
_geom_bond_distance
Fe C10 2.0020(18)
Fe C1 2.019(2)
Fe C14 2.025(2)
Fe C2 2.025(2)
Fe C11 2.0326(19)
Fe C5 2.037(2)
Fe C13 2.042(2)
Fe C3 2.047(2)
Fe C4 2.052(2)
Fe C12 2.066(2)
P1 C31 1.856(2)
P1 C21 1.8638(19)
P1 C9 1.895(2)
O1 C17 1.201(3)
C1 C5 1.417(3)
C1 C2 1.427(3)
C1 C6 1.513(3)
C2 C3 1.405(4)
C2 H2 0.9400
C3 C4 1.411(4)
C3 H3 0.9400
C4 C5 1.419(4)
C4 H4 0.9400
C5 H5 0.9400
C6 C7 1.518(3)
C6 C8 1.547(3)
C6 H6 0.9900
C7 H7A 0.9700
C7 H7B 0.9700
C7 H7C 0.9700
C8 C9 1.549(3)
C8 H8A 0.9800
C8 H8B 0.9800
C9 C10 1.511(3)
C9 H9 0.9900
C10 C11 1.424(3)
C10 C14 1.445(3)
C11 C12 1.412(3)
C11 H11 0.9400
C12 C13 1.409(3)
C12 H12 0.9400
C13 C14 1.436(3)
C13 H13 0.9400
C14 C15 1.444(3)
C15 C16 1.334(3)
C15 H15 0.9400
C16 C17 1.438(3)
C16 H16 0.9400
C17 H17 0.9400
C21 C26 1.414(3)
C21 C22 1.417(3)
C22 C23 1.390(3)
C22 C27 1.501(3)
C23 C24 1.381(3)
C23 H23 0.9400
C24 C25 1.370(3)
C24 C28 1.513(3)
C25 C26 1.399(3)
C25 H25 0.9400
C26 C29 1.503(3)
C27 H27A 0.9700
C27 H27B 0.9700
C27 H27C 0.9700
C28 H28A 0.9700
C28 H28B 0.9700
C28 H28C 0.9700
C29 H29A 0.9700
C29 H29B 0.9700
C29 H29C 0.9700
C31 C36 1.409(3)
C31 C32 1.411(3)
C32 C33 1.394(3)
C32 C37 1.510(3)
C33 C34 1.374(4)
C33 H33 0.9400
C34 C35 1.389(4)
C34 C38 1.506(3)
C35 C36 1.387(3)
C35 H35 0.9400
C36 C39 1.505(3)
C37 H37A 0.9700
C37 H37B 0.9700
C37 H37C 0.9700
C38 H38A 0.9700
C38 H38B 0.9700
C38 H38C 0.9700
C39 H39A 0.9700
C39 H39B 0.9700
C39 H39C 0.9700

loop_
_geom_torsion_atom_site_label_1
_geom_torsion_atom_site_label_2
_geom_torsion_atom_site_label_3
_geom_torsion_atom_site_label_4
_geom_torsion
C10 Fe C1 C5 123.62(14)
C14 Fe C1 C5 83.68(15)
C2 Fe C1 C5 -117.4(2)
C11 Fe C1 C5 162.48(14)
C13 Fe C1 C5 65.6(3)
C3 Fe C1 C5 -80.50(16)
C4 Fe C1 C5 -37.21(15)
C12 Fe C1 C5 -179.97(19)
C10 Fe C1 C2 -118.98(14)
C14 Fe C1 C2 -158.92(14)
C11 Fe C1 C2 -80.11(16)
C5 Fe C1 C2 117.4(2)
C13 Fe C1 C2 -176.95(19)
C3 Fe C1 C2 36.91(15)
C4 Fe C1 C2 80.20(16)
C12 Fe C1 C2 -62.6(3)
C10 Fe C1 C6 3.0(2)
C14 Fe C1 C6 -36.9(2)
C2 Fe C1 C6 122.0(3)
C11 Fe C1 C6 41.9(2)
C5 Fe C1 C6 -120.6(3)
C13 Fe C1 C6 -54.9(3)
C3 Fe C1 C6 158.9(2)
C4 Fe C1 C6 -157.8(2)
C12 Fe C1 C6 59.4(3)
C5 C1 C2 C3 1.1(3)
C6 C1 C2 C3 -178.1(2)
Fe C1 C2 C3 -59.67(17)
C5 C1 C2 Fe 60.73(15)
C6 C1 C2 Fe -118.4(2)
C10 Fe C2 C3 -167.13(14)
C1 Fe C2 C3 120.0(2)
C14 Fe C2 C3 163.98(17)
C11 Fe C2 C3 -124.73(15)
C5 Fe C2 C3 81.34(17)
C13 Fe C2 C3 -64.1(4)
C4 Fe C2 C3 37.43(16)
C12 Fe C2 C3 -86.13(17)
C10 Fe C2 C1 72.83(15)
C14 Fe C2 C1 43.9(3)
C11 Fe C2 C1 115.23(14)
C5 Fe C2 C1 -38.69(14)
C13 Fe C2 C1 175.9(3)
C3 Fe C2 C1 -120.0(2)
C4 Fe C2 C1 -82.60(15)
C12 Fe C2 C1 153.83(13)
C1 C2 C3 C4 -0.7(3)
Fe C2 C3 C4 -59.45(17)
C1 C2 C3 Fe 58.73(16)
C10 Fe C3 C2 26.8(3)
C1 Fe C3 C2 -37.76(15)
C14 Fe C3 C2 -151.2(3)
C11 Fe C3 C2 71.51(18)
C5 Fe C3 C2 -81.81(16)
C13 Fe C3 C2 159.31(14)
C4 Fe C3 C2 -119.4(2)
C12 Fe C3 C2 116.05(15)
C10 Fe C3 C4 146.16(19)
C1 Fe C3 C4 81.62(17)
C14 Fe C3 C4 -31.9(4)
C2 Fe C3 C4 119.4(2)
C11 Fe C3 C4 -169.12(14)
C5 Fe C3 C4 37.56(16)
C13 Fe C3 C4 -81.32(19)
C12 Fe C3 C4 -124.57(16)
C2 C3 C4 C5 0.1(3)
Fe C3 C4 C5 -58.67(16)
C2 C3 C4 Fe 58.77(17)
C10 Fe C4 C3 -139.7(2)
C1 Fe C4 C3 -82.14(17)
C14 Fe C4 C3 169.98(14)
C2 Fe C4 C3 -37.53(16)
C11 Fe C4 C3 29.5(4)
C5 Fe C4 C3 -119.6(2)
C13 Fe C4 C3 123.53(16)
C12 Fe C4 C3 79.03(19)
C10 Fe C4 C5 -20.1(3)
C1 Fe C4 C5 37.45(15)
C14 Fe C4 C5 -70.43(17)
C2 Fe C4 C5 82.07(16)
C11 Fe C4 C5 149.0(3)
C13 Fe C4 C5 -116.88(15)
C3 Fe C4 C5 119.6(2)
C12 Fe C4 C5 -161.38(14)
C2 C1 C5 C4 -1.0(2)
C6 C1 C5 C4 178.2(2)
Fe C1 C5 C4 59.30(16)
C2 C1 C5 Fe -60.29(15)
C6 C1 C5 Fe 118.9(2)
C3 C4 C5 C1 0.6(3)
Fe C4 C5 C1 -58.45(15)
C3 C4 C5 Fe 59.01(17)
C10 Fe C5 C1 -68.63(16)
C14 Fe C5 C1 -112.31(14)
C2 Fe C5 C1 39.11(14)
C11 Fe C5 C1 -37.8(3)
C13 Fe C5 C1 -153.06(13)
C3 Fe C5 C1 82.71(16)
C4 Fe C5 C1 120.0(2)
C12 Fe C5 C1 180.0(3)
C10 Fe C5 C4 171.41(14)
C1 Fe C5 C4 -120.0(2)
C14 Fe C5 C4 127.73(15)
C2 Fe C5 C4 -80.86(17)
C11 Fe C5 C4 -157.7(2)
C13 Fe C5 C4 86.98(17)
C3 Fe C5 C4 -37.25(16)
C12 Fe C5 C4 60.0(4)
C5 C1 C6 C7 163.0(2)
C2 C1 C6 C7 -18.0(3)
Fe C1 C6 C7 -107.5(2)
C5 C1 C6 C8 -67.5(3)
C2 C1 C6 C8 111.5(2)
Fe C1 C6 C8 22.0(3)
C1 C6 C8 C9 -59.9(2)
C7 C6 C8 C9 69.1(2)
C6 C8 C9 C10 67.5(2)
C6 C8 C9 P1 -173.42(15)
C31 P1 C9 C10 -38.64(14)
C21 P1 C9 C10 -150.72(12)
C31 P1 C9 C8 -161.65(13)
C21 P1 C9 C8 86.26(15)
C8 C9 C10 C11 -121.7(2)
P1 C9 C10 C11 118.44(18)
C8 C9 C10 C14 54.6(3)
P1 C9 C10 C14 -65.3(2)
C8 C9 C10 Fe -34.6(2)
P1 C9 C10 Fe -154.46(10)
C1 Fe C10 C11 122.09(13)
C14 Fe C10 C11 -117.07(16)
C2 Fe C10 C11 82.50(14)
C5 Fe C10 C11 160.09(13)
C13 Fe C10 C11 -79.29(13)
C3 Fe C10 C11 63.7(2)
C4 Fe C10 C11 174.7(2)
C12 Fe C10 C11 -36.38(12)
C1 Fe C10 C14 -120.84(11)
C2 Fe C10 C14 -160.43(12)
C11 Fe C10 C14 117.07(16)
C5 Fe C10 C14 -82.84(13)
C13 Fe C10 C14 37.78(11)
C3 Fe C10 C14 -179.2(2)
C4 Fe C10 C14 -68.2(3)
C12 Fe C10 C14 80.69(12)
C1 Fe C10 C9 3.36(16)
C14 Fe C10 C9 124.20(19)
C2 Fe C10 C9 -36.23(18)
C11 Fe C10 C9 -118.7(2)
C5 Fe C10 C9 41.36(18)
C13 Fe C10 C9 161.98(17)
C3 Fe C10 C9 -55.0(3)
C4 Fe C10 C9 56.0(3)
C12 Fe C10 C9 -155.11(17)
C14 C10 C11 C12 -1.4(2)
C9 C10 C11 C12 175.55(18)
Fe C10 C11 C12 59.35(14)
C14 C10 C11 Fe -60.75(12)
C9 C10 C11 Fe 116.19(18)
C10 Fe C11 C12 -120.90(18)
C1 Fe C11 C12 168.92(13)
C14 Fe C11 C12 -81.23(13)
C2 Fe C11 C12 126.85(14)
C5 Fe C11 C12 -164.4(2)
C13 Fe C11 C12 -36.70(13)
C3 Fe C11 C12 87.62(16)
C4 Fe C11 C12 65.4(3)
C1 Fe C11 C10 -70.18(14)
C14 Fe C11 C10 39.67(11)
C2 Fe C11 C10 -112.25(13)
C5 Fe C11 C10 -43.5(3)
C13 Fe C11 C10 84.20(12)
C3 Fe C11 C10 -151.48(13)
C4 Fe C11 C10 -173.7(3)
C12 Fe C11 C10 120.90(18)
C10 C11 C12 C13 0.2(2)
Fe C11 C12 C13 57.78(15)
C10 C11 C12 Fe -57.58(14)
C10 Fe C12 C13 -83.30(13)
C1 Fe C12 C13 -145.2(2)
C14 Fe C12 C13 -38.09(12)
C2 Fe C12 C13 169.87(13)
C11 Fe C12 C13 -120.59(18)
C5 Fe C12 C13 34.9(4)
C3 Fe C12 C13 125.31(14)
C4 Fe C12 C13 81.77(16)
C10 Fe C12 C11 37.29(12)
C1 Fe C12 C11 -24.6(3)
C14 Fe C12 C11 82.50(13)
C2 Fe C12 C11 -69.54(16)
C5 Fe C12 C11 155.5(3)
C13 Fe C12 C11 120.59(18)
C3 Fe C12 C11 -114.10(14)
C4 Fe C12 C11 -157.64(14)
C11 C12 C13 C14 1.1(2)
Fe C12 C13 C14 58.62(14)
C11 C12 C13 Fe -57.52(15)
C10 Fe C13 C12 81.16(12)
C1 Fe C13 C12 144.4(2)
C14 Fe C13 C12 119.56(16)
C2 Fe C13 C12 -28.9(3)
C11 Fe C13 C12 36.83(12)
C5 Fe C13 C12 -168.43(13)
C3 Fe C13 C12 -78.28(16)
C4 Fe C13 C12 -122.86(14)
C10 Fe C13 C14 -38.40(11)
C1 Fe C13 C14 24.8(3)
C2 Fe C13 C14 -148.5(3)
C11 Fe C13 C14 -82.73(12)
C5 Fe C13 C14 72.00(14)
C3 Fe C13 C14 162.16(13)
C4 Fe C13 C14 117.58(13)
C12 Fe C13 C14 -119.56(16)
C12 C13 C14 C15 -178.53(18)
Fe C13 C14 C15 -118.57(19)
C12 C13 C14 C10 -2.0(2)
Fe C13 C14 C10 58.00(13)
C12 C13 C14 Fe -59.96(15)
C11 C10 C14 C13 2.0(2)
C9 C10 C14 C13 -174.70(18)
Fe C10 C14 C13 -59.15(13)
C11 C10 C14 C15 178.48(18)
C9 C10 C14 C15 1.7(3)
Fe C10 C14 C15 117.3(2)
C11 C10 C14 Fe 61.19(13)
C9 C10 C14 Fe -115.55(19)
C10 Fe C14 C13 119.33(15)
C1 Fe C14 C13 -169.08(12)
C2 Fe C14 C13 160.16(18)
C11 Fe C14 C13 80.33(12)
C5 Fe C14 C13 -126.55(12)
C3 Fe C14 C13 -62.0(4)
C4 Fe C14 C13 -86.97(15)
C12 Fe C14 C13 37.01(12)
C10 Fe C14 C15 -121.6(2)
C1 Fe C14 C15 -49.97(19)
C2 Fe C14 C15 -80.7(3)
C11 Fe C14 C15 -160.57(19)
C5 Fe C14 C15 -7.45(19)
C13 Fe C14 C15 119.1(2)
C3 Fe C14 C15 57.1(4)
C4 Fe C14 C15 32.1(2)
C12 Fe C14 C15 156.11(19)
C1 Fe C14 C10 71.59(12)
C2 Fe C14 C10 40.8(2)
C11 Fe C14 C10 -39.00(10)
C5 Fe C14 C10 114.12(12)
C13 Fe C14 C10 -119.33(15)
C3 Fe C14 C10 178.7(3)
C4 Fe C14 C10 153.70(13)
C12 Fe C14 C10 -82.32(11)
C13 C14 C15 C16 -2.0(3)
C10 C14 C15 C16 -177.9(2)
Fe C14 C15 C16 -90.3(2)
C14 C15 C16 C17 -177.8(2)
C15 C16 C17 O1 -179.8(2)
C31 P1 C21 C26 -117.51(19)
C9 P1 C21 C26 -7.3(2)
C31 P1 C21 C22 70.23(16)
C9 P1 C21 C22 -179.60(13)
C26 C21 C22 C23 -0.3(3)
P1 C21 C22 C23 172.98(15)
C26 C21 C22 C27 179.75(19)
P1 C21 C22 C27 -7.0(2)
C21 C22 C23 C24 -0.8(3)
C27 C22 C23 C24 179.24(19)
C22 C23 C24 C25 1.0(3)
C22 C23 C24 C28 -179.1(2)
C23 C24 C25 C26 -0.2(3)
C28 C24 C25 C26 179.8(2)
C24 C25 C26 C21 -0.8(3)
C24 C25 C26 C29 177.9(2)
C22 C21 C26 C25 1.0(3)
P1 C21 C26 C25 -170.95(16)
C22 C21 C26 C29 -177.5(2)
P1 C21 C26 C29 10.5(3)
C21 P1 C31 C36 56.69(18)
C9 P1 C31 C36 -61.67(18)
C21 P1 C31 C32 -127.16(15)
C9 P1 C31 C32 114.48(15)
C36 C31 C32 C33 2.2(3)
P1 C31 C32 C33 -174.16(15)
C36 C31 C32 C37 -175.22(19)
P1 C31 C32 C37 8.4(3)
C31 C32 C33 C34 -1.0(3)
C37 C32 C33 C34 176.7(2)
C32 C33 C34 C35 -0.5(3)
C32 C33 C34 C38 -179.7(2)
C33 C34 C35 C36 0.7(3)
C38 C34 C35 C36 179.9(2)
C34 C35 C36 C31 0.5(3)
C34 C35 C36 C39 -179.4(2)
C32 C31 C36 C35 -2.0(3)
P1 C31 C36 C35 174.10(16)
C32 C31 C36 C39 178.00(19)
P1 C31 C36 C39 -5.9(3)
